data_7152325
loop_
_publ_author_name
'Martins, Nelson'
'Mateus, Nuno'
'Vinci, Daniele'
'Saidi, Ourida'
'Brigas, Amadeu'
'Bacsa, John'
'Xiao, Jianliang'

_publ_section_title
;
 Another side of the oxazaphospholidine oxide chiral ortho-directing group
;
_journal_issue 20
_journal_name_full 'Organic &amp; Biomolecular Chemistry'
_journal_page_first 4036
_journal_paper_doi 10.1039/c2ob25187f
_journal_volume 10
_journal_year 2012
_chemical_absolute_configuration ad
_chemical_compound_source 'see text'
_chemical_formula_sum 'C23 H30 Fe N O2 P Si'
_chemical_formula_weight 467.39
_chemical_name_common CMN103F2
_chemical_name_systematic
;
(2S,4S,5R)-3,4-Dimethyl-2-(\a-(SFc)-trimethylsylanylferrocenyl)-5-
phenyl-[1,3,2]oxazaphospholidine-2-oxide
;
_space_group_IT_number 4
_symmetry_cell_setting monoclinic
_symmetry_space_group_name_Hall 'P 2yb'
_symmetry_space_group_name_H-M 'P 1 21 1'
_atom_sites_solution_hydrogens geom
_atom_sites_solution_primary direct
_atom_sites_solution_secondary difmap
_audit_creation_method SHELXL-97
_cell_angle_alpha 90.00
_cell_angle_beta 109.495(10)
_cell_angle_gamma 90.00
_cell_formula_units_Z 2
_cell_length_a 10.0000(7)
_cell_length_b 11.0730(7)
_cell_length_c 10.832(2)
_cell_measurement_reflns_used 4803
_cell_measurement_temperature 110(2)
_cell_measurement_theta_max 27.28
_cell_measurement_theta_min 2.40
_cell_volume 1130.7(2)
_computing_cell_refinement 'SAINT V6.45 (Bruker, 2003)'
_computing_data_collection 'SMART V5.632 (Bruker, 2005)'
_computing_data_reduction 'SAINT V6.45 (Bruker, 2003)'
_computing_structure_refinement 'SHELXL-97 (Sheldrick, 1997)'
_computing_structure_solution 'SHELXS-97 (Sheldrick, 1990)'
_diffrn_ambient_temperature 110(2)
_diffrn_measured_fraction_theta_full 0.988
_diffrn_measured_fraction_theta_max 0.988
_diffrn_measurement_device_type 'Bruker D8 diffractometer with APEX detector'
_diffrn_measurement_method 'w scans with a narrow frame width'
_diffrn_radiation_monochromator graphite
_diffrn_radiation_source 'fine-focus sealed tube'
_diffrn_radiation_type MoK\a
_diffrn_radiation_wavelength 0.71073
_diffrn_reflns_av_R_equivalents 0.0238
_diffrn_reflns_av_sigmaI/netI 0.0524
_diffrn_reflns_limit_h_max 12
_diffrn_reflns_limit_h_min -12
_diffrn_reflns_limit_k_max 14
_diffrn_reflns_limit_k_min -13
_diffrn_reflns_limit_l_max 13
_diffrn_reflns_limit_l_min -9
_diffrn_reflns_number 7948
_diffrn_reflns_theta_full 27.31
_diffrn_reflns_theta_max 27.31
_diffrn_reflns_theta_min 1.99
_diffrn_standards_decay_% 0
_exptl_absorpt_coefficient_mu 0.810
_exptl_absorpt_correction_T_max 0.8356
_exptl_absorpt_correction_T_min 0.7592
_exptl_absorpt_correction_type multi-scan
_exptl_absorpt_process_details 'SADABS V2007/2 (Bruker, 2007)'
_exptl_crystal_colour orange
_exptl_crystal_density_diffrn 1.373
_exptl_crystal_density_method 'not measured'
_exptl_crystal_description prismatic
_exptl_crystal_F_000 492
_exptl_crystal_size_max 0.36
_exptl_crystal_size_mid 0.34
_exptl_crystal_size_min 0.23
_refine_diff_density_max 0.373
_refine_diff_density_min -0.257
_refine_diff_density_rms 0.058
_refine_ls_abs_structure_details 'Flack H D (1983), Acta Cryst. A39, 876-881'
_refine_ls_abs_structure_Flack 0.048(14)
_refine_ls_extinction_method none
_refine_ls_goodness_of_fit_ref 1.054
_refine_ls_hydrogen_treatment constr
_refine_ls_matrix_type full
_refine_ls_number_parameters 267
_refine_ls_number_reflns 4724
_refine_ls_number_restraints 1
_refine_ls_restrained_S_all 1.054
_refine_ls_R_factor_all 0.0383
_refine_ls_R_factor_gt 0.0353
_refine_ls_shift/su_max 0.001
_refine_ls_shift/su_mean 0.000
_refine_ls_structure_factor_coef Fsqd
_refine_ls_weighting_details 'calc w=1/[\s^2^(Fo^2^)+(0.0287P)^2^+0.0000P] where P=(Fo^2^+2Fc^2^)/3'
_refine_ls_weighting_scheme calc
_refine_ls_wR_factor_gt 0.0727
_refine_ls_wR_factor_ref 0.0739
_reflns_number_gt 4424
_reflns_number_total 4724
_reflns_threshold_expression >2sigma(I)
_cod_data_source_file c2ob25187f.txt
_cod_data_source_block CHN103M.CIF
_cod_depositor_comments
;
The following automatic conversions were performed:

'_symmetry_cell_setting' value 'Monoclinic' changed to 'monoclinic'
according to /home/saulius/struct/CIF-dictionaries/cif_core.dic
dictionary named 'cif_core.dic' version 2.4.1 from 2010-06-29.

Automatic conversion script
Id: cif_fix_values 1715 2011-07-08 13:25:40Z adriana 
;
_cod_original_cell_volume 1130.7(3)
_cod_original_sg_symbol_H-M P21
_cod_database_code 7152325

loop_
_symmetry_equiv_pos_as_xyz
'x, y, z'
'-x, y+1/2, -z'

loop_
_atom_site_label
_atom_site_type_symbol
_atom_site_fract_x
_atom_site_fract_y
_atom_site_fract_z
_atom_site_U_iso_or_equiv
_atom_site_adp_type
_atom_site_occupancy
_atom_site_symmetry_multiplicity
_atom_site_calc_flag
_atom_site_refinement_flags
Fe Fe 0.53568(3) 0.24683(4) 0.86790(3) 0.01843(9) Uani 1 1 d .
P2 P 0.18531(6) 0.25807(7) 0.68465(6) 0.01626(14) Uani 1 1 d .
Si Si 0.46994(8) 0.37874(7) 0.55528(8) 0.02076(17) Uani 1 1 d .
O2 O 0.16910(19) 0.38288(18) 0.63714(18) 0.0234(4) Uani 1 1 d .
O1 O 0.15856(16) 0.22924(16) 0.81978(16) 0.0174(4) Uani 1 1 d .
C18 C 0.4698(2) 0.2494(3) 0.6675(2) 0.0171(5) Uani 1 1 d .
C14 C 0.3605(2) 0.2032(2) 0.7149(3) 0.0150(5) Uani 1 1 d .
C17 C 0.5889(3) 0.1706(2) 0.7203(3) 0.0191(6) Uani 1 1 d .
H17 H 0.6774 0.1781 0.7063 0.023 Uiso 1 1 calc R
N3 N 0.0623(2) 0.1641(2) 0.5970(2) 0.0184(5) Uani 1 1 d .
C26 C 0.6491(3) 0.3838(3) 0.5379(3) 0.0287(7) Uani 1 1 d .
H26A H 0.6525 0.4496 0.4786 0.043 Uiso 1 1 calc R
H26B H 0.6680 0.3069 0.5021 0.043 Uiso 1 1 calc R
H26C H 0.7209 0.3974 0.6239 0.043 Uiso 1 1 calc R
C4 C 0.0012(3) 0.0889(2) 0.6753(3) 0.0177(6) Uani 1 1 d .
H4 H -0.1031 0.0818 0.6279 0.021 Uiso 1 1 calc R
C23 C 0.5119(4) 0.2859(3) 1.0420(3) 0.0413(10) Uani 1 1 d .
H23 H 0.4448 0.2499 1.0754 0.050 Uiso 1 1 calc R
C7 C 0.1187(3) 0.1404(2) 1.0424(3) 0.0222(6) Uani 1 1 d .
H6 H 0.1918 0.1969 1.0474 0.027 Uiso 1 1 calc R
C19 C 0.6495(3) 0.2449(4) 1.0626(3) 0.0445(8) Uani 1 1 d .
H19 H 0.6929 0.1763 1.1126 0.053 Uiso 1 1 calc R
C16 C 0.5543(3) 0.0799(2) 0.7964(3) 0.0196(6) Uani 1 1 d .
H16 H 0.6152 0.0167 0.8418 0.023 Uiso 1 1 calc R
C15 C 0.4153(3) 0.0990(2) 0.7936(3) 0.0168(5) Uani 1 1 d .
H15 H 0.3655 0.0510 0.8366 0.020 Uiso 1 1 calc R
C6 C 0.0229(3) 0.1086(2) 0.9214(3) 0.0183(6) Uani 1 1 d .
C5 C 0.0235(3) 0.1688(2) 0.7968(3) 0.0180(6) Uani 1 1 d .
H5 H -0.0524 0.2319 0.7736 0.022 Uiso 1 1 calc R
C10 C -0.0914(3) -0.0254(3) 1.0302(3) 0.0256(7) Uani 1 1 d .
H9 H -0.1638 -0.0827 1.0253 0.031 Uiso 1 1 calc R
C24 C 0.3361(3) 0.3427(3) 0.3925(3) 0.0309(7) Uani 1 1 d .
H24A H 0.3462 0.3996 0.3268 0.046 Uiso 1 1 calc R
H24C H 0.2405 0.3494 0.3979 0.046 Uiso 1 1 calc R
H24B H 0.3514 0.2602 0.3672 0.046 Uiso 1 1 calc R
C9 C 0.0034(3) 0.0065(3) 1.1506(3) 0.0242(6) Uani 1 1 d .
H8 H -0.0033 -0.0282 1.2285 0.029 Uiso 1 1 calc R
C11 C -0.0824(3) 0.0247(3) 0.9167(3) 0.0221(6) Uani 1 1 d .
H10 H -0.1487 0.0017 0.8345 0.026 Uiso 1 1 calc R
C20 C 0.7123(3) 0.3236(4) 0.9962(4) 0.0481(11) Uani 1 1 d .
H20 H 0.8058 0.3172 0.9929 0.058 Uiso 1 1 calc R
C8 C 0.1083(3) 0.0899(3) 1.1564(3) 0.0264(7) Uani 1 1 d .
H7 H 0.1739 0.1128 1.2389 0.032 Uiso 1 1 calc R
C13 C 0.0365(3) 0.1364(3) 0.4606(3) 0.0291(7) Uani 1 1 d .
H13A H -0.0641 0.1176 0.4178 0.044 Uiso 1 1 calc R
H13B H 0.0940 0.0666 0.4540 0.044 Uiso 1 1 calc R
H13C H 0.0623 0.2061 0.4176 0.044 Uiso 1 1 calc R
C25 C 0.4321(3) 0.5299(3) 0.6109(3) 0.0361(8) Uani 1 1 d .
H25A H 0.3447 0.5260 0.6327 0.054 Uiso 1 1 calc R
H25B H 0.4206 0.5889 0.5407 0.054 Uiso 1 1 calc R
H25C H 0.5111 0.5543 0.6885 0.054 Uiso 1 1 calc R
C21 C 0.6140(4) 0.4126(3) 0.9360(3) 0.0459(10) Uani 1 1 d .
H21 H 0.6287 0.4779 0.8850 0.055 Uiso 1 1 calc R
C22 C 0.4899(4) 0.3888(4) 0.9637(3) 0.0416(9) Uani 1 1 d .
H22 H 0.4049 0.4349 0.9343 0.050 Uiso 1 1 calc R
C12 C 0.0639(3) -0.0381(3) 0.6976(3) 0.0230(6) Uani 1 1 d .
H12A H 0.1653 -0.0334 0.7482 0.035 Uiso 1 1 calc R
H12B H 0.0512 -0.0765 0.6130 0.035 Uiso 1 1 calc R
H12C H 0.0155 -0.0861 0.7461 0.035 Uiso 1 1 calc R

loop_
_atom_site_aniso_label
_atom_site_aniso_U_11
_atom_site_aniso_U_22
_atom_site_aniso_U_33
_atom_site_aniso_U_23
_atom_site_aniso_U_13
_atom_site_aniso_U_12
Fe 0.01731(16) 0.02257(19) 0.01549(18) -0.00365(19) 0.00559(14) -0.00371(18)
P2 0.0164(3) 0.0159(3) 0.0173(3) 0.0002(3) 0.0068(2) 0.0005(3)
Si 0.0207(4) 0.0189(4) 0.0233(4) 0.0041(3) 0.0082(3) -0.0031(3)
O2 0.0261(10) 0.0206(10) 0.0251(11) 0.0034(9) 0.0105(9) 0.0028(8)
O1 0.0165(8) 0.0195(11) 0.0176(9) -0.0035(8) 0.0076(7) -0.0035(7)
C18 0.0191(11) 0.0159(11) 0.0163(12) -0.0012(15) 0.0060(9) -0.0032(13)
C14 0.0144(12) 0.0165(12) 0.0134(13) -0.0042(10) 0.0036(10) -0.0019(9)
C17 0.0195(13) 0.0238(15) 0.0158(14) -0.0026(12) 0.0085(11) 0.0010(11)
N3 0.0191(11) 0.0218(12) 0.0146(12) -0.0005(10) 0.0062(9) -0.0018(9)
C26 0.0230(14) 0.0338(16) 0.0309(18) 0.0032(15) 0.0109(13) -0.0072(13)
C4 0.0151(12) 0.0201(14) 0.0167(14) 0.0006(11) 0.0036(11) -0.0026(10)
C23 0.0479(19) 0.059(3) 0.0247(18) -0.0184(16) 0.0220(16) -0.0272(17)
C7 0.0226(14) 0.0203(15) 0.0232(16) -0.0004(12) 0.0071(12) -0.0045(11)
C19 0.0561(19) 0.0440(19) 0.0187(15) -0.0061(19) -0.0071(14) 0.002(2)
C16 0.0234(14) 0.0161(14) 0.0195(15) -0.0010(11) 0.0075(12) 0.0016(11)
C15 0.0176(12) 0.0171(14) 0.0155(14) -0.0017(11) 0.0051(11) -0.0019(10)
C6 0.0174(13) 0.0189(14) 0.0204(15) 0.0015(11) 0.0087(11) 0.0027(10)
C5 0.0133(12) 0.0178(13) 0.0226(15) 0.0046(12) 0.0057(11) 0.0006(10)
C10 0.0224(14) 0.0262(16) 0.0301(18) 0.0061(13) 0.0111(13) -0.0029(12)
C24 0.0275(15) 0.0341(18) 0.0263(18) 0.0160(14) 0.0024(13) -0.0039(13)
C9 0.0304(15) 0.0249(15) 0.0196(15) 0.0043(13) 0.0115(13) 0.0014(12)
C11 0.0160(13) 0.0298(16) 0.0189(15) 0.0048(13) 0.0039(11) -0.0007(11)
C20 0.0245(16) 0.084(3) 0.035(2) -0.038(2) 0.0097(15) -0.0224(18)
C8 0.0303(15) 0.0317(17) 0.0177(15) -0.0040(13) 0.0087(12) -0.0034(13)
C13 0.0322(16) 0.0336(18) 0.0204(16) -0.0025(13) 0.0074(13) -0.0101(13)
C25 0.0407(19) 0.0206(16) 0.049(2) 0.0073(15) 0.0181(16) -0.0024(13)
C21 0.070(3) 0.039(2) 0.031(2) -0.0197(16) 0.0200(19) -0.0310(19)
C22 0.0438(19) 0.048(2) 0.0305(19) -0.0269(18) 0.0088(16) 0.0041(17)
C12 0.0228(14) 0.0232(15) 0.0216(16) -0.0022(12) 0.0054(12) -0.0062(11)

loop_
_atom_type_symbol
_atom_type_description
_atom_type_scat_dispersion_real
_atom_type_scat_dispersion_imag
_atom_type_scat_source
C C 0.0033 0.0016 'International Tables Vol C Tables 4.2.6.8 and 6.1.1.4'
H H 0.0000 0.0000 'International Tables Vol C Tables 4.2.6.8 and 6.1.1.4'
N N 0.0061 0.0033 'International Tables Vol C Tables 4.2.6.8 and 6.1.1.4'
O O 0.0106 0.0060 'International Tables Vol C Tables 4.2.6.8 and 6.1.1.4'
Si Si 0.0817 0.0704 'International Tables Vol C Tables 4.2.6.8 and 6.1.1.4'
P P 0.1023 0.0942 'International Tables Vol C Tables 4.2.6.8 and 6.1.1.4'
Fe Fe 0.3463 0.8444 'International Tables Vol C Tables 4.2.6.8 and 6.1.1.4'

loop_
_geom_angle_atom_site_label_1
_geom_angle_atom_site_label_2
_geom_angle_atom_site_label_3
_geom_angle
C22 Fe C23 40.32(14)
C22 Fe C14 108.86(12)
C23 Fe C14 118.29(12)
C22 Fe C17 153.22(14)
C23 Fe C17 164.96(13)
C14 Fe C17 68.86(10)
C22 Fe C15 128.66(13)
C23 Fe C15 107.62(12)
C14 Fe C15 41.25(10)
C17 Fe C15 68.26(11)
C22 Fe C20 67.51(15)
C23 Fe C20 67.64(13)
C14 Fe C20 167.07(15)
C17 Fe C20 108.41(12)
C15 Fe C20 150.72(15)
C22 Fe C21 40.28(15)
C23 Fe C21 67.69(14)
C14 Fe C21 129.36(14)
C17 Fe C21 119.34(13)
C15 Fe C21 167.29(14)
C20 Fe C21 39.98(15)
C22 Fe C19 67.65(16)
C23 Fe C19 40.17(13)
C14 Fe C19 151.19(13)
C17 Fe C19 127.53(13)
C15 Fe C19 117.04(15)
C20 Fe C19 40.40(15)
C21 Fe C19 67.63(17)
C22 Fe C16 165.36(14)
C23 Fe C16 127.03(13)
C14 Fe C16 68.68(10)
C17 Fe C16 40.70(11)
C15 Fe C16 40.14(10)
C20 Fe C16 118.09(14)
C21 Fe C16 152.09(13)
C19 Fe C16 107.12(15)
C22 Fe C18 119.08(15)
C23 Fe C18 152.64(13)
C14 Fe C18 41.61(9)
C17 Fe C18 41.14(11)
C15 Fe C18 69.68(11)
C20 Fe C18 128.13(13)
C21 Fe C18 108.68(14)
C19 Fe C18 165.86(12)
C16 Fe C18 69.35(12)
O2 P2 O1 118.39(11)
O2 P2 N3 114.79(12)
O1 P2 N3 94.61(10)
O2 P2 C14 111.96(11)
O1 P2 C14 102.56(11)
N3 P2 C14 112.97(12)
C25 Si C26 108.19(15)
C25 Si C24 109.81(15)
C26 Si C24 108.74(14)
C25 Si C18 115.60(14)
C26 Si C18 107.25(12)
C24 Si C18 107.06(12)
C5 O1 P2 111.34(15)
C17 C18 C14 105.6(2)
C17 C18 Si 122.81(18)
C14 C18 Si 131.5(2)
C17 C18 Fe 68.79(14)
C14 C18 Fe 68.47(14)
Si C18 Fe 128.84(16)
C15 C14 C18 108.2(2)
C15 C14 P2 122.93(19)
C18 C14 P2 128.9(2)
C15 C14 Fe 69.55(14)
C18 C14 Fe 69.93(13)
P2 C14 Fe 126.78(14)
C16 C17 C18 109.4(2)
C16 C17 Fe 69.88(15)
C18 C17 Fe 70.07(14)
C16 C17 H17 125.3
C18 C17 H17 125.3
Fe C17 H17 126.3
C13 N3 C4 120.4(2)
C13 N3 P2 124.56(18)
C4 N3 P2 113.69(18)
Si C26 H26A 109.5
Si C26 H26B 109.5
H26A C26 H26B 109.5
Si C26 H26C 109.5
H26A C26 H26C 109.5
H26B C26 H26C 109.5
N3 C4 C12 112.8(2)
N3 C4 C5 101.5(2)
C12 C4 C5 117.4(2)
N3 C4 H4 108.2
C12 C4 H4 108.2
C5 C4 H4 108.2
C22 C23 C19 108.1(3)
C22 C23 Fe 69.64(18)
C19 C23 Fe 70.34(17)
C22 C23 H23 125.9
C19 C23 H23 125.9
Fe C23 H23 125.7
C6 C7 C8 120.3(3)
C6 C7 H6 119.8
C8 C7 H6 119.8
C23 C19 C20 107.6(3)
C23 C19 Fe 69.49(17)
C20 C19 Fe 69.72(19)
C23 C19 H19 126.2
C20 C19 H19 126.2
Fe C19 H19 126.1
C15 C16 C17 108.4(2)
C15 C16 Fe 69.77(15)
C17 C16 Fe 69.42(15)
C15 C16 H16 125.8
C17 C16 H16 125.8
Fe C16 H16 126.6
C16 C15 C14 108.4(2)
C16 C15 Fe 70.09(15)
C14 C15 Fe 69.21(14)
C16 C15 H15 125.8
C14 C15 H15 125.8
Fe C15 H15 126.5
C7 C6 C11 118.6(3)
C7 C6 C5 121.8(2)
C11 C6 C5 119.4(2)
O1 C5 C6 109.4(2)
O1 C5 C4 105.8(2)
C6 C5 C4 118.0(2)
O1 C5 H5 107.8
C6 C5 H5 107.8
C4 C5 H5 107.8
C9 C10 C11 120.7(3)
C9 C10 H9 119.6
C11 C10 H9 119.6
Si C24 H24A 109.5
Si C24 H24C 109.5
H24A C24 H24C 109.5
Si C24 H24B 109.5
H24A C24 H24B 109.5
H24C C24 H24B 109.5
C10 C9 C8 119.1(3)
C10 C9 H8 120.4
C8 C9 H8 120.4
C10 C11 C6 120.7(3)
C10 C11 H10 119.7
C6 C11 H10 119.7
C21 C20 C19 108.2(3)
C21 C20 Fe 70.07(19)
C19 C20 Fe 69.88(18)
C21 C20 H20 125.9
C19 C20 H20 125.9
Fe C20 H20 125.7
C9 C8 C7 120.5(3)
C9 C8 H7 119.7
C7 C8 H7 119.7
N3 C13 H13A 109.5
N3 C13 H13B 109.5
H13A C13 H13B 109.5
N3 C13 H13C 109.5
H13A C13 H13C 109.5
H13B C13 H13C 109.5
Si C25 H25A 109.5
Si C25 H25B 109.5
H25A C25 H25B 109.5
Si C25 H25C 109.5
H25A C25 H25C 109.5
H25B C25 H25C 109.5
C20 C21 C22 107.8(3)
C20 C21 Fe 69.95(19)
C22 C21 Fe 69.25(19)
C20 C21 H21 126.1
C22 C21 H21 126.1
Fe C21 H21 126.3
C23 C22 C21 108.3(3)
C23 C22 Fe 70.0(2)
C21 C22 Fe 70.47(19)
C23 C22 H22 125.9
C21 C22 H22 125.9
Fe C22 H22 125.2
C4 C12 H12A 109.5
C4 C12 H12B 109.5
H12A C12 H12B 109.5
C4 C12 H12C 109.5
H12A C12 H12C 109.5
H12B C12 H12C 109.5

loop_
_geom_bond_atom_site_label_1
_geom_bond_atom_site_label_2
_geom_bond_distance
Fe C22 2.019(3)
Fe C23 2.024(3)
Fe C14 2.027(2)
Fe C17 2.030(3)
Fe C15 2.032(3)
Fe C20 2.033(3)
Fe C21 2.035(3)
Fe C19 2.036(3)
Fe C16 2.036(3)
Fe C18 2.047(2)
P2 O2 1.465(2)
P2 O1 1.6054(18)
P2 N3 1.649(2)
P2 C14 1.778(2)
Si C25 1.860(3)
Si C26 1.863(3)
Si C24 1.867(3)
Si C18 1.879(3)
O1 C5 1.453(3)
C18 C17 1.433(4)
C18 C14 1.447(3)
C14 C15 1.430(4)
C17 C16 1.414(4)
C17 H17 0.9500
N3 C13 1.445(3)
N3 C4 1.461(3)
C26 H26A 0.9800
C26 H26B 0.9800
C26 H26C 0.9800
C4 C12 1.526(4)
C4 C5 1.539(4)
C4 H4 1.0000
C23 C22 1.394(5)
C23 C19 1.394(5)
C23 H23 0.9500
C7 C6 1.386(4)
C7 C8 1.391(4)
C7 H6 0.9500
C19 C20 1.405(5)
C19 H19 0.9500
C16 C15 1.396(4)
C16 H16 0.9500
C15 H15 0.9500
C6 C11 1.393(4)
C6 C5 1.507(4)
C5 H5 1.0000
C10 C9 1.378(4)
C10 C11 1.379(4)
C10 H9 0.9500
C24 H24A 0.9800
C24 H24C 0.9800
C24 H24B 0.9800
C9 C8 1.383(4)
C9 H8 0.9500
C11 H10 0.9500
C20 C21 1.391(5)
C20 H20 0.9500
C8 H7 0.9500
C13 H13A 0.9800
C13 H13B 0.9800
C13 H13C 0.9800
C25 H25A 0.9800
C25 H25B 0.9800
C25 H25C 0.9800
C21 C22 1.396(5)
C21 H21 0.9500
C22 H22 0.9500
C12 H12A 0.9800
C12 H12B 0.9800
C12 H12C 0.9800

loop_
_geom_hbond_atom_site_label_D
_geom_hbond_atom_site_label_H
_geom_hbond_atom_site_label_A
_geom_hbond_distance_DH
_geom_hbond_distance_HA
_geom_hbond_distance_DA
_geom_hbond_angle_DHA
_geom_hbond_publ_flag
C7 H6 O1 0.9500 2.4000 2.754(3) 102.00 yes
C25 H25A O2 0.9800 2.3800 3.185(4) 139.00 yes
